data_4300145
loop_
_publ_author_name
'Xiandong Wang'
'Douglas A. Vander Griend'
'Charlotte L. Stern'
'Kenneth R. Poeppelmeier'

_publ_section_title
;
Site-Specific Vanadates Co4Fe3.33(VO4)6 and Mn3Fe4(VO4)6
;
_journal_name_full 'Inorganic Chemistry'
_journal_page_first 136
_journal_page_last 140
_journal_paper_doi 10.1021/ic9909274
_journal_volume 39
_journal_year 2000
_chemical_formula_moiety 'Fe4 Mn3 O24 V6 '
_chemical_formula_sum 'Fe4 Mn3 O24 V6'
_chemical_formula_weight 1077.84
_space_group_IT_number 2
_symmetry_cell_setting triclinic
_symmetry_Int_Tables_number 2
_symmetry_space_group_name_Hall '-P 1'
_symmetry_space_group_name_H-M 'P -1'
_cell_angle_alpha 105.56(1)
_cell_angle_beta 105.58(2)
_cell_angle_gamma 102.35(1)
_cell_formula_units_Z 1
_cell_length_a 6.703(2)
_cell_length_b 8.137(1)
_cell_length_c 9.801(2)
_cell_measurement_reflns_used 25
_cell_measurement_temperature 153.2
_cell_measurement_theta_max 13.5
_cell_measurement_theta_min 10.1
_cell_volume 471.9(2)
_computing_cell_refinement 'MSC/AFC Diffractometer Control'
_computing_data_collection 'MSC/AFC Diffractometer Control'
_computing_data_reduction 'teXsan (MSC, 1995)'
_computing_publication_material 'teXsan (MSC, 1995)'
_computing_structure_refinement 'teXsan (MSC, 1995)'
_computing_structure_solution
;
SIR92 (Altomare, et. al. 1993)
;
_diffrn_ambient_temperature 153.2
_diffrn_measurement_device CAD4
_diffrn_measurement_method \w-\q
_diffrn_orient_matrix_UB_11 -0.14699
_diffrn_orient_matrix_UB_12 0.01485
_diffrn_orient_matrix_UB_13 -0.01026
_diffrn_orient_matrix_UB_21 0.06227
_diffrn_orient_matrix_UB_22 0.13123
_diffrn_orient_matrix_UB_23 0.02154
_diffrn_orient_matrix_UB_31 -0.03190
_diffrn_orient_matrix_UB_32 -0.02328
_diffrn_orient_matrix_UB_33 -0.11036
_diffrn_radiation_detector 'scintillation counter'
_diffrn_radiation_monochromator graphite
_diffrn_radiation_source 'X-ray tube'
_diffrn_radiation_type 'Mo K\a'
_diffrn_radiation_wavelength 0.7107
_diffrn_reflns_av_R_equivalents 0.01955
_diffrn_reflns_limit_h_max 9
_diffrn_reflns_limit_h_min -9
_diffrn_reflns_limit_k_max 11
_diffrn_reflns_limit_k_min -11
_diffrn_reflns_limit_l_max 0
_diffrn_reflns_limit_l_min -13
_diffrn_reflns_number 2899
_diffrn_reflns_reduction_process 'Lp corrections applied'
_diffrn_reflns_theta_max 29.95
_diffrn_reflns_theta_min 2.73
_diffrn_standards_decay_% 0.00
_diffrn_standards_interval_count 0
_diffrn_standards_number 3
_exptl_absorpt_coefficient_mu 7.836
_exptl_absorpt_correction_T_max 0.262
_exptl_absorpt_correction_T_min 0.085
_exptl_absorpt_correction_type analytical
_exptl_crystal_colour dark
_exptl_crystal_density_diffrn 3.792
_exptl_crystal_density_meas ?
_exptl_crystal_description prism
_exptl_crystal_F_000 509.00
_exptl_crystal_size_max 0.38
_exptl_crystal_size_mid 0.35
_exptl_crystal_size_min 0.20
_refine_diff_density_max 1.51
_refine_diff_density_min -1.64
_refine_ls_extinction_coef 0.000052(1)
_refine_ls_extinction_expression 'equ(3) Acta Cryst.(1968) A24, p213.'
_refine_ls_extinction_method 'Zachariasen (1967)'
_refine_ls_goodness_of_fit_all 4.933
_refine_ls_goodness_of_fit_obs 4.933
_refine_ls_matrix_type full
_refine_ls_number_constraints 0
_refine_ls_number_parameters 170
_refine_ls_number_reflns 2527
_refine_ls_number_restraints 0
_refine_ls_R_factor_all 0.0425
_refine_ls_R_factor_obs 0.0425
_refine_ls_shift/esd_max 0.0002
_refine_ls_shift/esd_mean 0.0000
_refine_ls_structure_factor_coef F
_refine_ls_weighting_details 'w = 1/[\s^2^(Fo)]'
_refine_ls_weighting_scheme calc
_refine_ls_wR_factor_all 0.0526
_refine_ls_wR_factor_obs 0.0526
_reflns_number_observed 2527
_reflns_number_total 2752
_reflns_observed_criterion >3.00\s(I)
_cod_depositor_comments
;
The following automatic conversions were performed:

'_exptl_crystal_density_meas' value 'not measured' was changed to '?'
- the value is perceived as not measured.

Automatic conversion script
Id: cif_fix_values 3008 2015-01-20 13:52:24Z robertas 

The following automatic conversions were performed:

'_refine_ls_weighting_scheme' value 'w = 1/[\s^2^(Fo)]' was changed
to 'calc'. New tag '_refine_ls_weighting_details' was created. The
value of the new tag was set to 'w = 1/[\s^2^(Fo)]'.

Automatic conversion script
Id: cif_fix_values 3143 2015-03-26 13:38:13Z robertas 
;
_cod_original_sg_symbol_H-M 'P -1 '
_cod_original_formula_sum 'Fe4 Mn3 O24 V6 '
_cod_database_code 4300145

loop_
_symmetry_equiv_pos_as_xyz
'   +x,   +y,   +z'
'   -x,   -y,   -z'

loop_
_atom_site_aniso_label
_atom_site_aniso_U_11
_atom_site_aniso_U_22
_atom_site_aniso_U_33
_atom_site_aniso_U_12
_atom_site_aniso_U_13
_atom_site_aniso_U_23
Fe(1) 0.0034(3) 0.0055(3) 0.0058(3) -0.0004(2) 0.0020(2) 0.0031(2)
Fe(2) 0.0048(3) 0.0051(3) 0.0055(3) 0.0002(2) 0.0024(2) 0.0033(2)
Mn(1) 0.040(1) 0.0050(5) 0.053(1) 0.0083(5) 0.044(1) 0.0131(5)
Mn(2) 0.0038(3) 0.0077(3) 0.0086(3) 0.0007(2) 0.0038(3) 0.0029(3)
V(1) 0.0025(3) 0.0041(3) 0.0043(3) -0.0002(3) 0.0013(3) 0.0027(3)
V(2) 0.0025(3) 0.0042(3) 0.0056(4) -0.0009(3) 0.0012(3) 0.0032(3)
V(3) 0.0035(4) 0.0060(3) 0.0057(4) -0.0008(3) 0.0018(3) 0.0025(3)
O(1) 0.004(2) 0.008(1) 0.009(2) -0.001(1) 0.002(1) 0.004(1)
O(2) 0.005(2) 0.013(2) 0.012(2) 0.001(1) 0.003(1) 0.009(1)
O(3) 0.009(2) 0.021(2) 0.010(2) 0.008(1) 0.004(1) 0.008(1)
O(4) 0.005(2) 0.008(1) 0.010(2) -0.001(1) 0.001(1) 0.004(1)
O(5) 0.011(2) 0.007(1) 0.012(2) 0.000(1) 0.005(1) 0.004(1)
O(6) 0.009(2) 0.007(1) 0.012(2) 0.001(1) 0.005(1) 0.003(1)
O(7) 0.021(2) 0.012(2) 0.021(2) -0.007(2) 0.014(2) -0.004(1)
O(8) 0.006(2) 0.008(1) 0.007(1) 0.001(1) 0.002(1) 0.005(1)
O(9) 0.007(2) 0.006(1) 0.007(1) 0.002(1) 0.002(1) 0.003(1)
O(10) 0.006(2) 0.006(1) 0.010(2) 0.000(1) 0.006(1) 0.006(1)
O(11) 0.008(2) 0.013(2) 0.008(2) 0.002(1) 0.003(1) 0.003(1)
O(12) 0.008(2) 0.018(2) 0.013(2) 0.001(1) 0.003(1) 0.010(1)

loop_
_atom_site_label
_atom_site_fract_x
_atom_site_fract_y
_atom_site_fract_z
_atom_site_U_iso_or_equiv
_atom_site_occupancy
_atom_site_refinement_flags
_atom_site_thermal_displace_type
_atom_site_calc_flag
_atom_site_calc_attached_atom
Fe(1) 0.1206(1) 0.5469(1) -0.1076(1) 0.0049(2) 1.000 . Uani d ?
Fe(2) -0.5450(1) 0.2924(1) -0.5160(1) 0.0049(2) 1.000 . Uani d ?
Mn(1) -0.5000 1.0000 0.0000 0.0260(4) 0.500 S Uani d ?
Mn(2) -0.2171(1) 0.7987(1) 0.2946(1) 0.0065(2) 1.000 . Uani d ?
V(1) -0.3961(1) 0.5903(1) -0.1673(1) 0.0035(2) 1.000 . Uani d ?
V(2) 0.2779(1) 0.8437(1) 0.2292(1) 0.0042(2) 1.000 . Uani d ?
V(3) 0.0988(1) 0.7685(1) 0.6275(1) 0.0053(2) 1.000 . Uani d ?
O(1) -0.6316(5) 0.4669(4) -0.1525(4) 0.007(1) 1.000 . Uani d ?
O(2) 0.487(1) 0.7853(5) 0.3361(4) 0.009(1) 1.000 . Uani d ?
O(3) -0.149(1) 0.7580(5) 0.4978(4) 0.012(1) 1.000 . Uani d ?
O(4) 0.030(1) 0.7317(4) 0.2312(4) 0.008(1) 1.000 . Uani d ?
O(5) -0.680(1) 0.0603(4) -0.6898(4) 0.010(1) 1.000 . Uani d ?
O(6) -0.369(1) 0.8006(4) -0.0834(4) 0.009(1) 1.000 . Uani d ?
O(7) 0.233(1) 0.9812(5) 0.7608(5) 0.020(1) 1.000 . Uani d ?
O(8) -0.168(1) 0.5345(4) -0.0779(4) 0.007(1) 1.000 . Uani d ?
O(9) -0.427(1) 0.5528(4) -0.3569(4) 0.007(1) 1.000 . Uani d ?
O(10) 0.2838(5) 0.7998(4) 0.0448(4) 0.007(1) 1.000 . Uani d ?
O(11) -0.262(1) 0.2852(5) -0.5315(4) 0.010(1) 1.000 . Uani d ?
O(12) 0.060(1) 0.6297(5) -0.2748(4) 0.013(1) 1.000 . Uani d ?

loop_
_atom_type_symbol
_atom_type_oxidation_number
_atom_type_number_in_cell
_atom_type_scat_dispersion_real
_atom_type_scat_dispersion_imag
_atom_type_scat_source
Mn 0 3 0.337 0.728
;International Tables for Crystallography
(1992, Vol. C, Tables 4.2.6.8 and 6.1.1.1)
;
Fe 0 4 0.346 0.844
;International Tables for Crystallography
(1992, Vol. C, Tables 4.2.6.8 and 6.1.1.1)
;
V 0 6 0.300 0.529
;International Tables for Crystallography
(1992, Vol. C, Tables 4.2.6.8 and 6.1.1.1)
;
O 0 24 0.011 0.006
;International Tables for Crystallography
(1992, Vol. C, Tables 4.2.6.8 and 6.1.1.1)
;

loop_
_geom_angle_atom_site_label_1
_geom_angle_atom_site_label_2
_geom_angle_atom_site_label_3
_geom_angle
_geom_angle_site_symmetry_1
_geom_angle_site_symmetry_2
_geom_angle_site_symmetry_3
_geom_angle_publ_flag
O1 FE1 O4 77.3(1) 1_655 . 2_565 yes
O1 FE1 O8 160.0(1) 1_655 . . yes
O1 FE1 O8 91.4(1) 1_655 . 2_565 yes
O1 FE1 O10 101.1(1) 1_655 . . yes
O1 FE1 O12 93.1(2) 1_655 . . yes
O4 FE1 O8 83.9(1) 2_565 . . yes
O4 FE1 O8 83.8(1) 2_565 . 2_565 yes
O4 FE1 O10 169.3(1) 2_565 . . yes
O4 FE1 O12 97.6(1) 2_565 . . yes
O8 FE1 O8 79.8(1) . . 2_565 yes
O8 FE1 O10 96.2(1) . . . yes
O8 FE1 O12 96.1(1) . . . yes
O8 FE1 O10 85.7(1) 2_565 . . yes
O8 FE1 O12 175.5(1) 2_565 . . yes
O10 FE1 O12 93.0(1) . . . yes
O2 FE2 O3 80.0(1) 2_565 . 2_465 yes
O2 FE2 O5 103.3(1) 2_565 . . yes
O2 FE2 O9 84.9(1) 2_565 . . yes
O2 FE2 O9 161.4(1) 2_565 . 2_464 yes
O2 FE2 O11 91.8(1) 2_565 . . yes
O3 FE2 O5 84.0(1) 2_465 . . yes
O3 FE2 O9 94.2(1) 2_465 . . yes
O3 FE2 O9 99.7(1) 2_465 . 2_464 yes
O3 FE2 O11 167.0(2) 2_465 . . yes
O5 FE2 O9 171.2(1) . . . yes
O5 FE2 O9 95.2(1) . . 2_464 yes
O5 FE2 O11 88.1(1) . . . yes
O9 FE2 O9 76.5(1) . . 2_464 yes
O9 FE2 O11 95.1(1) . . . yes
O9 FE2 O11 91.4(1) 2_464 . . yes
O6 MN1 O6 180.00 . . 2_475 yes
O6 MN1 O7 99.9(1) . . 1_454 yes
O6 MN1 O7 80.1(1) . . 2_576 yes
O6 MN1 O10 87.1(1) . . 1_455 yes
O6 MN1 O10 92.9(1) . . 2_575 yes
O6 MN1 O7 80.1(1) 2_475 . 1_454 yes
O6 MN1 O7 99.9(1) 2_475 . 2_576 yes
O6 MN1 O10 92.9(1) 2_475 . 1_455 yes
O6 MN1 O10 87.1(1) 2_475 . 2_575 yes
O7 MN1 O7 180.00 1_454 . 2_576 yes
O7 MN1 O10 96.1(1) 1_454 . 1_455 yes
O7 MN1 O10 83.9(1) 1_454 . 2_575 yes
O7 MN1 O10 83.9(1) 2_576 . 1_455 yes
O7 MN1 O10 96.1(1) 2_576 . 2_575 yes
O10 MN1 O10 180.00 1_455 . 2_575 yes
O1 MN2 O2 86.0(1) 2_465 . 1_455 yes
O1 MN2 O3 98.6(1) 2_465 . . yes
O1 MN2 O4 77.8(1) 2_465 . . yes
O1 MN2 O7 126.5(2) 2_465 . 2_576 yes
O2 MN2 O3 77.8(1) 1_455 . . yes
O2 MN2 O4 163.1(1) 1_455 . . yes
O2 MN2 O7 89.1(2) 1_455 . 2_576 yes
O3 MN2 O4 99.7(1) . . . yes
O3 MN2 O7 132.2(2) . . 2_576 yes
O4 MN2 O7 104.3(2) . . 2_576 yes
O1 V1 O6 105.7(2) . . . yes
O1 V1 O8 110.8(2) . . . yes
O1 V1 O9 110.2(2) . . . yes
O6 V1 O8 110.4(2) . . . yes
O6 V1 O9 109.3(2) . . . yes
O8 V1 O9 110.3(2) . . . yes
O2 V2 O4 110.6(2) . . . yes
O2 V2 O5 107.8(2) . . 1_666 yes
O2 V2 O10 109.3(2) . . . yes
O4 V2 O5 107.0(2) . . 1_666 yes
O4 V2 O10 112.1(2) . . . yes
O5 V2 O10 109.9(2) 1_666 . . yes
O3 V3 O7 112.3(2) . . . yes
O3 V3 O11 108.4(2) . . 2_565 yes
O3 V3 O12 112.0(2) . . 1_556 yes
O7 V3 O11 107.8(2) . . 2_565 yes
O7 V3 O12 106.1(2) . . 1_556 yes
O11 V3 O12 110.0(2) 2_565 . 1_556 yes
FE1 O1 MN2 103.3(1) 1_455 . 2_465 yes
FE1 O1 V1 129.5(2) 1_455 . . yes
FE1 O1 O4 53.2(1) 1_455 . 2_465 yes
FE1 O1 O6 95.1(1) 1_455 . . yes
MN2 O1 V1 119.4(2) 2_465 . . yes
MN2 O1 O4 50.5(1) 2_465 . 2_465 yes
MN2 O1 O6 151.9(2) 2_465 . . yes
V1 O1 O4 159.6(2) . . 2_465 yes
V1 O1 O6 35.7(1) . . . yes
O4 O1 O6 145.4(2) 2_465 . . yes
FE2 O2 MN2 100.7(1) 2_565 . 1_655 yes
FE2 O2 V2 136.8(2) 2_565 . . yes
FE2 O2 O3 51.2(1) 2_565 . 1_655 yes
MN2 O2 V2 122.5(2) 1_655 . . yes
MN2 O2 O3 50.1(1) 1_655 . 1_655 yes
V2 O2 O3 168.5(2) . . 1_655 yes
FE2 O3 MN2 100.4(2) 2_465 . . yes
FE2 O3 V3 128.4(2) 2_465 . . yes
FE2 O3 O2 48.8(1) 2_465 . 1_455 yes
FE2 O3 O5 46.9(1) 2_465 . 2_465 yes
MN2 O3 V3 131.2(2) . . . yes
MN2 O3 O2 52.2(1) . . 1_455 yes
MN2 O3 O5 114.0(2) . . 2_465 yes
V3 O3 O2 171.6(2) . . 1_455 yes
V3 O3 O5 100.5(2) . . 2_465 yes
O2 O3 O5 71.9(1) 1_455 . 2_465 yes
FE1 O4 MN2 100.9(1) 2_565 . . yes
FE1 O4 V2 121.1(2) 2_565 . . yes
FE1 O4 O1 49.5(1) 2_565 . 2_465 yes
FE1 O4 O5 155.5(2) 2_565 . 1_666 yes
MN2 O4 V2 136.9(2) . . . yes
MN2 O4 O1 51.7(1) . . 2_465 yes
MN2 O4 O5 101.4(1) . . 1_666 yes
V2 O4 O1 163.8(2) . . 2_465 yes
V2 O4 O5 35.6(1) . . 1_666 yes
O1 O4 O5 149.5(2) 2_465 . 1_666 yes
FE2 O5 V2 153.1(2) . . 1_444 yes
FE2 O5 O3 49.1(1) . . 2_465 yes
FE2 O5 O4 139.5(2) . . 1_444 yes
V2 O5 O3 132.1(2) 1_444 . 2_465 yes
V2 O5 O4 37.4(1) 1_444 . 1_444 yes
O3 O5 O4 96.4(2) 2_465 . 1_444 yes
MN1 O6 V1 150.6(2) . . . yes
MN1 O6 O1 113.0(2) . . . yes
V1 O6 O1 38.6(1) . . . yes
MN1 O7 MN2 121.9(2) 1_656 . 2_576 yes
MN1 O7 V3 116.4(2) 1_656 . . yes
MN2 O7 V3 120.6(2) 2_576 . . yes
FE1 O8 FE1 100.2(1) . . 2_565 yes
FE1 O8 V1 132.9(2) . . . yes
FE1 O8 O8 51.0(1) . . 2_565 yes
FE1 O8 V1 126.7(2) 2_565 . . yes
FE1 O8 O8 49.3(1) 2_565 . 2_565 yes
V1 O8 O8 174.8(3) . . 2_565 yes
FE2 O9 FE2 103.5(1) . . 2_464 yes
FE2 O9 V1 121.2(2) . . . yes
FE2 O9 O9 50.0(1) . . 2_464 yes
FE2 O9 V1 132.9(2) 2_464 . . yes
FE2 O9 O9 53.5(1) 2_464 . 2_464 yes
V1 O9 O9 164.7(3) . . 2_464 yes
FE1 O10 MN1 123.0(2) . . 1_655 yes
FE1 O10 V2 117.7(2) . . . yes
MN1 O10 V2 118.7(2) 1_655 . . yes
FE2 O11 V3 153.2(2) . . 2_565 yes
FE1 O12 V3 156.8(2) . . 1_554 yes

loop_
_geom_bond_atom_site_label_1
_geom_bond_atom_site_label_2
_geom_bond_distance
_geom_bond_site_symmetry_1
_geom_bond_site_symmetry_2
_geom_bond_publ_flag
FE1 O1 2.019(4) . 1_655 yes
FE1 O4 2.125(3) . 2_565 yes
FE1 O8 2.015(4) . . yes
FE1 O8 2.066(3) . 2_565 yes
FE1 O10 2.043(3) . . yes
FE1 O12 1.913(4) . . yes
FE2 O2 1.998(3) . 2_565 yes
FE2 O3 2.068(4) . 2_465 yes
FE2 O5 2.000(3) . . yes
FE2 O9 2.097(3) . . yes
FE2 O9 1.998(3) . 2_464 yes
FE2 O11 1.954(4) . . yes
MN1 O6 2.086(3) . . yes
MN1 O6 2.086(3) . 2_475 yes
MN1 O7 2.481(5) . 1_454 yes
MN1 O7 2.481(5) . 2_576 yes
MN1 O10 2.159(3) . 1_455 yes
MN1 O10 2.159(3) . 2_575 yes
MN2 O1 2.080(3) . 2_465 yes
MN2 O2 2.113(4) . 1_455 yes
MN2 O3 2.053(4) . . yes
MN2 O4 2.043(4) . . yes
MN2 O7 2.022(4) . 2_576 yes
V1 O1 1.744(3) . . yes
V1 O6 1.634(3) . . yes
V1 O8 1.764(4) . . yes
V1 O9 1.747(3) . . yes
V2 O2 1.749(4) . . yes
V2 O4 1.726(4) . . yes
V2 O5 1.654(3) . 1_666 yes
V2 O10 1.759(3) . . yes
V3 O3 1.770(4) . . yes
V3 O7 1.732(4) . . yes
V3 O11 1.677(4) . 2_565 yes
V3 O12 1.687(4) . 1_556 yes
O1 O4 2.589(5) . 2_465 yes
O1 O6 2.694(5) . . yes
O2 O3 2.615(5) . 1_655 yes
O3 O5 2.723(5) . 2_465 yes
O4 O5 2.718(5) . 1_666 yes
O8 O8 2.62(1) . 2_565 yes
O9 O9 2.54(1) . 2_464 yes

loop_
_geom_contact_atom_site_label_1
_geom_contact_atom_site_label_2
_geom_contact_distance
_geom_contact_site_symmetry_1
_geom_contact_site_symmetry_2
_geom_contact_publ_flag
FE1 V3 3.527(1) . 1_554 no
MN1 O7 2.481(5) . 1_454 no
MN1 O5 3.518(4) . 1_566 no
V2 O7 3.246(4) . 2_676 no
O2 O7 2.902(5) . 2_676 no
O5 O10 2.794(5) . 1_444 no
O6 O7 3.50(1) . 1_454 no
O7 O10 3.112(5) . 2_676 no
O11 O12 2.757(5) . 2_564 no
